data_4338871
loop_
_publ_author_name
'Liu, Hai-Yan'
'Wu, Hua'
'Ma, Jian-Fang'
'Song, Shu-Yan'
'Yang, Jin'
'Liu, Ying-Ying'
'Su, Zhong-Min'

_publ_section_title
;
 Structural study of silver(I) sulfonate complexes with pyrazine
 derivatives.
;
_journal_issue 18
_journal_name_full 'Inorganic chemistry'
_journal_page_first 7299
_journal_page_last 7311
_journal_paper_doi 10.1021/ic070147s
_journal_volume 46
_journal_year 2007
_chemical_formula_moiety 'C12 H14 Ag N3 O3 S'
_chemical_formula_sum 'C12 H14 Ag N3 O3 S'
_chemical_formula_weight 388.19
_chemical_name_systematic
;
 ?
;
_space_group_IT_number 7
_symmetry_cell_setting monoclinic
_symmetry_space_group_name_Hall 'P -2yac'
_symmetry_space_group_name_H-M 'P 1 n 1'
_atom_sites_solution_hydrogens geom
_atom_sites_solution_primary direct
_atom_sites_solution_secondary difmap
_audit_creation_method SHELXL-97
_cell_angle_alpha 90.00
_cell_angle_beta 95.90(3)
_cell_angle_gamma 90.00
_cell_formula_units_Z 2
_cell_length_a 8.6401(17)
_cell_length_b 7.4461(15)
_cell_length_c 10.576(2)
_cell_measurement_temperature 293(2)
_cell_measurement_theta_max 27.5
_cell_measurement_theta_min 3.2
_cell_volume 676.8(2)
_computing_cell_refinement PROCESS-AUTO
_computing_data_collection PROCESS-AUTO
_computing_data_reduction PROCESS-AUTO
_computing_structure_refinement 'SHELXL-97 (Sheldrick, 1997)'
_computing_structure_solution 'SHELXS-97 (Sheldrick, 1997)'
_diffrn_ambient_temperature 293(2)
_diffrn_detector_area_resol_mean 10.0
_diffrn_measured_fraction_theta_full 0.997
_diffrn_measured_fraction_theta_max 0.997
_diffrn_measurement_device_type 'Rigaku RAXIS-RAPID'
_diffrn_measurement_method '\w scan'
_diffrn_radiation_monochromator graphite
_diffrn_radiation_source 'fine-focus sealed tube'
_diffrn_radiation_type MoK\a
_diffrn_radiation_wavelength 0.71073
_diffrn_reflns_av_R_equivalents 0.0176
_diffrn_reflns_av_sigmaI/netI 0.0245
_diffrn_reflns_limit_h_max 11
_diffrn_reflns_limit_h_min -11
_diffrn_reflns_limit_k_max 9
_diffrn_reflns_limit_k_min -9
_diffrn_reflns_limit_l_max 13
_diffrn_reflns_limit_l_min -13
_diffrn_reflns_number 6471
_diffrn_reflns_theta_full 27.47
_diffrn_reflns_theta_max 27.47
_diffrn_reflns_theta_min 3.21
_exptl_absorpt_coefficient_mu 1.653
_exptl_absorpt_correction_T_max 0.7362
_exptl_absorpt_correction_T_min 0.5671
_exptl_absorpt_correction_type multi-scan
_exptl_absorpt_process_details
;
Higashi,T (1995) Program for absorption correction. 
Rigaku Corporation, Tokyo, Japan.
;
_exptl_crystal_colour colorless
_exptl_crystal_density_diffrn 1.905
_exptl_crystal_density_method 'not measured'
_exptl_crystal_description block
_exptl_crystal_F_000 388
_exptl_crystal_size_max 0.374
_exptl_crystal_size_mid 0.290
_exptl_crystal_size_min 0.188
_refine_diff_density_max 0.585
_refine_diff_density_min -0.534
_refine_diff_density_rms 0.121
_refine_ls_abs_structure_details 'Flack H D (1983), Acta Cryst. A39, 876-881'
_refine_ls_abs_structure_Flack -0.022(17)
_refine_ls_extinction_method none
_refine_ls_goodness_of_fit_ref 1.111
_refine_ls_hydrogen_treatment mixed
_refine_ls_matrix_type full
_refine_ls_number_parameters 189
_refine_ls_number_reflns 2881
_refine_ls_number_restraints 2
_refine_ls_restrained_S_all 1.110
_refine_ls_R_factor_all 0.0214
_refine_ls_R_factor_gt 0.0209
_refine_ls_shift/su_max 0.001
_refine_ls_shift/su_mean 0.000
_refine_ls_structure_factor_coef Fsqd
_refine_ls_weighting_details 'calc w=1/[\s^2^(Fo^2^)+(0.0347P)^2^+0.0000P] where P=(Fo^2^+2Fc^2^)/3'
_refine_ls_weighting_scheme calc
_refine_ls_wR_factor_gt 0.0516
_refine_ls_wR_factor_ref 0.0518
_reflns_number_gt 2820
_reflns_number_total 2881
_reflns_threshold_expression >2sigma(I)
_cod_data_source_file ic070147s-file003.cif
_cod_data_source_block compound-5
_cod_original_sg_symbol_H-M p1n1
_cod_database_code 4338871

loop_
_symmetry_equiv_pos_as_xyz
'x, y, z'
'x+1/2, -y, z+1/2'

loop_
_atom_site_label
_atom_site_type_symbol
_atom_site_fract_x
_atom_site_fract_y
_atom_site_fract_z
_atom_site_U_iso_or_equiv
_atom_site_adp_type
_atom_site_occupancy
_atom_site_symmetry_multiplicity
_atom_site_calc_flag
_atom_site_refinement_flags
Ag1 Ag 0.795218(16) 0.05222(2) 0.098642(15) 0.03275(6) Uani 1 1 d .
S1 S 1.54133(7) 0.36709(7) -0.07638(6) 0.02591(12) Uani 1 1 d .
O1 O 1.5092(3) 0.5555(2) -0.1040(2) 0.0386(5) Uani 1 1 d .
O2 O 1.6813(2) 0.3434(3) 0.0112(2) 0.0379(4) Uani 1 1 d .
O3 O 1.5414(3) 0.2565(3) -0.1895(2) 0.0459(5) Uani 1 1 d .
N3 N 0.4134(3) -0.0044(4) 0.4221(2) 0.0228(4) Uani 1 1 d .
C7 C 0.5686(3) -0.1428(3) 0.2745(2) 0.0234(5) Uani 1 1 d .
N2 N 0.6303(3) 0.0150(4) 0.2458(2) 0.0229(5) Uani 1 1 d .
C11 C 0.6211(4) -0.3083(4) 0.2099(3) 0.0343(6) Uani 1 1 d .
H11A H 0.6962 -0.2758 0.1530 0.051 Uiso 1 1 calc R
H11B H 0.5332 -0.3643 0.1627 0.051 Uiso 1 1 calc R
H11C H 0.6674 -0.3906 0.2727 0.051 Uiso 1 1 calc R
C5 C 1.3611(3) 0.1082(3) 0.0246(2) 0.0238(4) Uani 1 1 d .
H5 H 1.4197 0.0238 -0.0145 0.029 Uiso 1 1 calc R
C10 C 0.5833(3) 0.1605(3) 0.3061(3) 0.0254(5) Uani 1 1 d .
H10 H 0.6249 0.2715 0.2875 0.031 Uiso 1 1 calc R
N1 N 1.0422(3) 0.1212(3) 0.2320(2) 0.0305(5) Uani 1 1 d .
HN1 H 1.061(4) 0.007(5) 0.269(4) 0.029(8) Uiso 1 1 d .
HN2 H 1.033(5) 0.185(6) 0.277(5) 0.050(13) Uiso 1 1 d .
C3 C 1.2954(3) 0.4152(3) 0.0632(3) 0.0278(5) Uani 1 1 d .
H3 H 1.3097 0.5372 0.0496 0.033 Uiso 1 1 calc R
C6 C 1.2494(3) 0.0525(3) 0.0999(3) 0.0249(5) Uani 1 1 d .
H6 H 1.2336 -0.0697 0.1114 0.030 Uiso 1 1 calc R
C4 C 1.3866(3) 0.2911(3) 0.0070(2) 0.0224(4) Uani 1 1 d .
C12 C 0.4266(4) 0.3174(4) 0.4612(3) 0.0366(7) Uani 1 1 d .
H12A H 0.3526 0.2839 0.5188 0.055 Uiso 1 1 calc R
H12B H 0.3795 0.4013 0.4000 0.055 Uiso 1 1 calc R
H12C H 0.5155 0.3720 0.5080 0.055 Uiso 1 1 calc R
C9 C 0.4767(3) 0.1541(3) 0.3942(3) 0.0234(5) Uani 1 1 d .
C2 C 1.1832(3) 0.3596(3) 0.1391(3) 0.0281(5) Uani 1 1 d .
H2 H 1.1233 0.4441 0.1769 0.034 Uiso 1 1 calc R
C1 C 1.1598(3) 0.1761(3) 0.1590(2) 0.0249(4) Uani 1 1 d .
C8 C 0.4587(3) -0.1506(3) 0.3614(2) 0.0235(5) Uani 1 1 d .
H8 H 0.4149 -0.2611 0.3782 0.028 Uiso 1 1 calc R

loop_
_atom_site_aniso_label
_atom_site_aniso_U_11
_atom_site_aniso_U_22
_atom_site_aniso_U_33
_atom_site_aniso_U_23
_atom_site_aniso_U_13
_atom_site_aniso_U_12
Ag1 0.03191(9) 0.03969(9) 0.02987(10) 0.00163(9) 0.01866(6) 0.00012(9)
S1 0.0301(3) 0.0215(2) 0.0283(3) 0.0015(2) 0.0131(2) 0.0006(2)
O1 0.0498(12) 0.0270(9) 0.0423(12) 0.0126(8) 0.0197(11) 0.0023(8)
O2 0.0277(9) 0.0362(9) 0.0506(11) 0.0072(8) 0.0079(8) -0.0010(7)
O3 0.0633(14) 0.0423(10) 0.0367(11) -0.0107(9) 0.0265(11) -0.0079(10)
N3 0.0233(10) 0.0255(8) 0.0208(11) 0.0010(8) 0.0074(9) 0.0016(9)
C7 0.0241(11) 0.0260(10) 0.0204(11) -0.0010(9) 0.0037(10) 0.0010(9)
N2 0.0208(11) 0.0285(9) 0.0207(11) 0.0019(8) 0.0087(8) -0.0001(9)
C11 0.0395(15) 0.0291(12) 0.0363(15) -0.0062(11) 0.0133(13) 0.0001(10)
C5 0.0243(11) 0.0227(10) 0.0245(11) -0.0009(10) 0.0031(10) 0.0028(9)
C10 0.0269(12) 0.0222(10) 0.0284(12) 0.0029(9) 0.0087(10) -0.0005(10)
N1 0.0315(11) 0.0337(11) 0.0276(11) -0.0006(10) 0.0091(10) -0.0056(9)
C3 0.0328(12) 0.0198(8) 0.0324(14) 0.0009(8) 0.0107(13) 0.0014(10)
C6 0.0253(11) 0.0237(10) 0.0252(12) 0.0009(9) 0.0010(12) -0.0029(7)
C4 0.0231(10) 0.0231(10) 0.0222(11) -0.0001(9) 0.0076(9) -0.0016(8)
C12 0.0482(17) 0.0255(12) 0.0389(16) -0.0051(11) 0.0174(14) 0.0023(11)
C9 0.0248(11) 0.0230(10) 0.0233(12) 0.0012(9) 0.0072(9) 0.0004(9)
C2 0.0320(13) 0.0229(10) 0.0311(13) -0.0023(10) 0.0117(11) 0.0014(9)
C1 0.0249(10) 0.0282(10) 0.0213(10) 0.0029(9) 0.0011(9) -0.0039(9)
C8 0.0245(11) 0.0217(10) 0.0258(12) 0.0012(9) 0.0092(10) -0.0010(9)

loop_
_atom_type_symbol
_atom_type_description
_atom_type_scat_dispersion_real
_atom_type_scat_dispersion_imag
_atom_type_scat_source
C C 0.0033 0.0016 'International Tables Vol C Tables 4.2.6.8 and 6.1.1.4'
H H 0.0000 0.0000 'International Tables Vol C Tables 4.2.6.8 and 6.1.1.4'
N N 0.0061 0.0033 'International Tables Vol C Tables 4.2.6.8 and 6.1.1.4'
O O 0.0106 0.0060 'International Tables Vol C Tables 4.2.6.8 and 6.1.1.4'
S S 0.1246 0.1234 'International Tables Vol C Tables 4.2.6.8 and 6.1.1.4'
Ag Ag -0.8971 1.1015 'International Tables Vol C Tables 4.2.6.8 and 6.1.1.4'

loop_
_geom_angle_atom_site_label_1
_geom_angle_atom_site_label_2
_geom_angle_atom_site_label_3
_geom_angle
_geom_angle_site_symmetry_1
_geom_angle_site_symmetry_3
N2 Ag1 N3 159.51(8) . 2_554
N2 Ag1 N1 101.67(9) . .
N3 Ag1 N1 93.85(8) 2_554 .
N2 Ag1 O2 96.29(8) . 1_455
N3 Ag1 O2 91.44(9) 2_554 1_455
N1 Ag1 O2 108.10(7) . 1_455
O3 S1 O1 113.45(14) . .
O3 S1 O2 112.60(14) . .
O1 S1 O2 111.91(13) . .
O3 S1 C4 107.09(13) . .
O1 S1 C4 105.70(13) . .
O2 S1 C4 105.37(12) . .
S1 O2 Ag1 127.26(12) . 1_655
C8 N3 C9 117.5(2) . .
C8 N3 Ag1 116.62(19) . 2_455
C9 N3 Ag1 123.4(2) . 2_455
N2 C7 C8 120.1(2) . .
N2 C7 C11 118.1(3) . .
C8 C7 C11 121.7(2) . .
C7 N2 C10 117.0(3) . .
C7 N2 Ag1 124.4(2) . .
C10 N2 Ag1 118.5(2) . .
C7 C11 H11A 109.5 . .
C7 C11 H11B 109.5 . .
H11A C11 H11B 109.5 . .
C7 C11 H11C 109.5 . .
H11A C11 H11C 109.5 . .
H11B C11 H11C 109.5 . .
C6 C5 C4 120.1(2) . .
C6 C5 H5 120.0 . .
C4 C5 H5 120.0 . .
N2 C10 C9 123.4(2) . .
N2 C10 H10 118.3 . .
C9 C10 H10 118.3 . .
C1 N1 Ag1 112.14(16) . .
C1 N1 HN1 113(2) . .
Ag1 N1 HN1 99(2) . .
C1 N1 HN2 109(4) . .
Ag1 N1 HN2 112(4) . .
HN1 N1 HN2 112(5) . .
C2 C3 C4 120.8(2) . .
C2 C3 H3 119.6 . .
C4 C3 H3 119.6 . .
C5 C6 C1 121.1(2) . .
C5 C6 H6 119.5 . .
C1 C6 H6 119.5 . .
C3 C4 C5 119.3(2) . .
C3 C4 S1 119.50(19) . .
C5 C4 S1 121.10(19) . .
C9 C12 H12A 109.5 . .
C9 C12 H12B 109.5 . .
H12A C12 H12B 109.5 . .
C9 C12 H12C 109.5 . .
H12A C12 H12C 109.5 . .
H12B C12 H12C 109.5 . .
N3 C9 C10 119.6(2) . .
N3 C9 C12 117.8(3) . .
C10 C9 C12 122.6(2) . .
C3 C2 C1 119.9(2) . .
C3 C2 H2 120.0 . .
C1 C2 H2 120.0 . .
C6 C1 N1 121.6(2) . .
C6 C1 C2 118.8(2) . .
N1 C1 C2 119.5(2) . .
N3 C8 C7 122.3(2) . .
N3 C8 H8 118.8 . .
C7 C8 H8 118.8 . .

loop_
_geom_bond_atom_site_label_1
_geom_bond_atom_site_label_2
_geom_bond_distance
_geom_bond_site_symmetry_2
Ag1 N2 2.233(2) .
Ag1 N3 2.247(2) 2_554
Ag1 N1 2.488(2) .
Ag1 O2 2.518(2) 1_455
S1 O3 1.452(2) .
S1 O1 1.4542(18) .
S1 O2 1.456(2) .
S1 C4 1.769(2) .
O2 Ag1 2.518(2) 1_655
N3 C8 1.343(4) .
N3 C9 1.345(4) .
N3 Ag1 2.247(2) 2_455
C7 N2 1.338(4) .
C7 C8 1.389(4) .
C7 C11 1.501(4) .
N2 C10 1.341(4) .
C11 H11A 0.9600 .
C11 H11B 0.9600 .
C11 H11C 0.9600 .
C5 C6 1.377(4) .
C5 C4 1.395(3) .
C5 H5 0.9300 .
C10 C9 1.377(4) .
C10 H10 0.9300 .
N1 C1 1.399(3) .
N1 HN1 0.94(4) .
N1 HN2 0.68(5) .
C3 C2 1.384(4) .
C3 C4 1.387(4) .
C3 H3 0.9300 .
C6 C1 1.391(4) .
C6 H6 0.9300 .
C12 C9 1.494(4) .
C12 H12A 0.9600 .
C12 H12B 0.9600 .
C12 H12C 0.9600 .
C2 C1 1.401(3) .
C2 H2 0.9300 .
C8 H8 0.9300 .

loop_
_geom_hbond_atom_site_label_D
_geom_hbond_atom_site_label_H
_geom_hbond_atom_site_label_A
_geom_hbond_distance_DH
_geom_hbond_distance_HA
_geom_hbond_distance_DA
_geom_hbond_angle_DHA
_geom_hbond_site_symmetry_A
N1 HN2 O1 0.68(5) 2.33(5) 2.998(3) 168(5) 2_465
N1 HN1 O3 0.94(4) 2.03(4) 2.933(3) 162(3) 2_455

loop_
_geom_torsion_atom_site_label_1
_geom_torsion_atom_site_label_2
_geom_torsion_atom_site_label_3
_geom_torsion_atom_site_label_4
_geom_torsion
_geom_torsion_site_symmetry_1
_geom_torsion_site_symmetry_4
O3 S1 O2 Ag1 -52.05(19) . 1_655
O1 S1 O2 Ag1 178.74(15) . 1_655
C4 S1 O2 Ag1 64.34(18) . 1_655
C8 C7 N2 C10 1.2(4) . .
C11 C7 N2 C10 -179.0(2) . .
C8 C7 N2 Ag1 -175.56(17) . .
C11 C7 N2 Ag1 4.2(3) . .
N3 Ag1 N2 C7 28.4(3) 2_554 .
N1 Ag1 N2 C7 -110.1(2) . .
O2 Ag1 N2 C7 140.0(2) 1_455 .
N3 Ag1 N2 C10 -148.3(2) 2_554 .
N1 Ag1 N2 C10 73.2(2) . .
O2 Ag1 N2 C10 -36.8(2) 1_455 .
C7 N2 C10 C9 0.0(4) . .
Ag1 N2 C10 C9 176.98(19) . .
N2 Ag1 N1 C1 -171.26(18) . .
N3 Ag1 N1 C1 22.19(19) 2_554 .
O2 Ag1 N1 C1 -70.6(2) 1_455 .
C4 C5 C6 C1 0.3(4) . .
C2 C3 C4 C5 2.0(4) . .
C2 C3 C4 S1 -173.8(2) . .
C6 C5 C4 C3 -1.8(4) . .
C6 C5 C4 S1 173.90(19) . .
O3 S1 C4 C3 -139.6(2) . .
O1 S1 C4 C3 -18.4(2) . .
O2 S1 C4 C3 100.3(2) . .
O3 S1 C4 C5 44.7(3) . .
O1 S1 C4 C5 165.9(2) . .
O2 S1 C4 C5 -75.4(2) . .
C8 N3 C9 C10 0.1(4) . .
Ag1 N3 C9 C10 161.62(19) 2_455 .
C8 N3 C9 C12 179.9(2) . .
Ag1 N3 C9 C12 -18.6(3) 2_455 .
N2 C10 C9 N3 -0.7(4) . .
N2 C10 C9 C12 179.5(3) . .
C4 C3 C2 C1 -0.6(4) . .
C5 C6 C1 N1 177.7(2) . .
C5 C6 C1 C2 1.0(4) . .
Ag1 N1 C1 C6 -82.4(3) . .
Ag1 N1 C1 C2 94.2(3) . .
C3 C2 C1 C6 -0.9(4) . .
C3 C2 C1 N1 -177.6(2) . .
C9 N3 C8 C7 1.1(4) . .
Ag1 N3 C8 C7 -161.64(19) 2_455 .
N2 C7 C8 N3 -1.9(4) . .
C11 C7 C8 N3 178.4(2) . .
